data_9017709
loop_
_publ_author_name
'Grey, I. E.'
'Keck, E.'
'Mumme, W. G.'
'Pring, A.'
'Macrae, C. M.'
'Glenn, A. M.'
'Davidson, C. J.'
'Shanks, F. L.'
'Mills, S. J.'

_publ_section_title
;
 Kummerite, Mn2+Fe3+Al(PO4)2(OH)2*8H2O, a new laueite-group mineral
 from the Hagendorf Sud pegmatite, Bavaria, with ordering of Al and Fe3+
;
_journal_name_full 'Mineralogical Magazine'
_journal_page_first 1243
_journal_page_last 1254
_journal_volume 80
_journal_year 2016
_chemical_compound_source 'Hagendorf Sud pegmatite, Bavaria'
_chemical_formula_sum 'Al0.982 Fe1.368 H18 Mg0.27 Mn0.37 O18 P2 Zn0.03'
_chemical_name_mineral Kummerite
_space_group_IT_number 2
_space_group_name_Hall '-P 1'
_space_group_name_H-M_alt 'P -1'
_symmetry_space_group_name_H-M 'P -1'
_cell_angle_alpha 107.33
_cell_angle_beta 111.33
_cell_angle_gamma 72.22
_cell_length_a 5.3160
_cell_length_b 10.620
_cell_length_c 7.1180
_cell_formula_units_Z 1
_cell_volume 348.453
_database_code_amcsd 0020869
_exptl_crystal_density_diffrn 2.382
_cod_data_source_file inputs/fixed/downloads/18/18616.cif
_cod_data_source_block 18616
_cod_original_formula_sum 'Mn.37 Mg.27 Fe1.368 Zn.03 Al.982 P2 O18 H18'
_cod_database_code 9017709

loop_
_space_group_symop_operation_xyz
x,y,z
-x,-y,-z

loop_
_atom_site_label
_atom_site_fract_x
_atom_site_fract_y
_atom_site_fract_z
_atom_site_occupancy
_atom_site_U_iso_or_equiv
Mn1 0.00000 0.00000 0.00000 0.37000 0.01500
Mg1 0.00000 0.00000 0.00000 0.27000 0.01500
Fe1 0.00000 0.00000 0.00000 0.35000 0.01500
Zn1 0.00000 0.00000 0.00000 0.03000 0.01500
Fe2 0.00000 0.50000 0.00000 0.59400 0.01200
Al2 0.00000 0.50000 0.00000 0.40600 0.01200
Fe3 0.00000 0.50000 0.50000 0.42400 0.01300
Al3 0.00000 0.50000 0.50000 0.57600 0.01300
P 0.34450 0.66880 0.92560 1.00000 0.01300
O1 0.16630 0.65300 0.04300 1.00000 0.01700
O2 0.29890 0.57520 0.70960 1.00000 0.01700
O3 0.27010 0.81680 0.90460 1.00000 0.01800
O4 0.34380 0.36840 0.95230 1.00000 0.01600
O5 0.15020 0.50410 0.29650 1.00000 0.01700
O6 0.23290 0.31270 0.54310 1.00000 0.01900
O7 0.24120 0.00690 0.32070 1.00000 0.02500
O8 0.22680 0.10990 0.94420 1.00000 0.02500
O9 0.26790 0.80260 0.50790 1.00000 0.02200
H5 0.33500 0.48100 0.32200 1.00000 0.04600
H6A 0.29000 0.32700 0.68200 1.00000 0.04600
H6B 0.39000 0.28000 0.50700 1.00000 0.04600
H7A 0.24900 0.08400 0.41800 1.00000 0.04600
H7B 0.20900 -0.05000 0.37600 1.00000 0.04600
H8A 0.11800 0.19200 0.95100 1.00000 0.04600
H8B 0.40100 0.11700 0.98600 1.00000 0.04600
H9A 0.25700 0.81600 0.63600 1.00000 0.04600
H9B 0.17700 0.73800 0.42700 1.00000 0.04600

loop_
_cod_related_entry_id
_cod_related_entry_database
_cod_related_entry_code
1 AMCSD 0020869
